data_7702027
loop_
_publ_author_name
'Longobardi, Lauren E.'
'Mahdi, Tayseer'
'Stephan, Douglas W.'

_publ_section_title
;
 B(C6F5)3 mediated arene hydrogenation/transannulation of
 para-methoxyanilines.
;
_journal_issue 16
_journal_name_full 'Dalton transactions (Cambridge, England : 2003)'
_journal_page_first 7114
_journal_page_last 7117
_journal_paper_doi 10.1039/c5dt00921a
_journal_volume 44
_journal_year 2015
_chemical_formula_moiety 'C15 H24 N O, C18 H B F15'
_chemical_formula_sum 'C33 H25 B F15 N O'
_chemical_formula_weight 747.37
_space_group_crystal_system orthorhombic
_space_group_IT_number 61
_space_group_name_Hall '-P 2ac 2ab'
_space_group_name_H-M_alt 'P b c a'
_symmetry_Int_Tables_number 61
_audit_creation_date 2015-01-27
_audit_creation_method
;
Olex2 1.2
(compiled 2015.01.26 svn.r3150 for OlexSys, GUI svn.r4998)
;
_audit_update_record
;
2015-02-01 deposited with the CCDC.
2015-03-12 downloaded from the CCDC.
;
_cell_angle_alpha 90
_cell_angle_beta 90
_cell_angle_gamma 90
_cell_formula_units_Z 8
_cell_length_a 17.3531(15)
_cell_length_b 16.1365(15)
_cell_length_c 22.7522(17)
_cell_measurement_reflns_used 9369
_cell_measurement_temperature 150
_cell_measurement_theta_max 27.36
_cell_measurement_theta_min 2.35
_cell_volume 6371.0(9)
_computing_molecular_graphics 'Olex2 (Dolomanov et al., 2009)'
_computing_publication_material 'Olex2 (Dolomanov et al., 2009)'
_computing_structure_refinement 'olex2.refine (Bourhis et al., 2015)'
_diffrn_ambient_temperature 150.0
_diffrn_measured_fraction_theta_full 0.9969
_diffrn_measured_fraction_theta_max 0.9969
_diffrn_measurement_device_type 'Bruker APEX-II CCD'
_diffrn_measurement_method '\f and \w scans'
_diffrn_radiation_monochromator graphite
_diffrn_radiation_type 'Mo K\a'
_diffrn_radiation_wavelength 0.71073
_diffrn_reflns_av_R_equivalents 0.0406
_diffrn_reflns_av_unetI/netI 0.0258
_diffrn_reflns_limit_h_max 22
_diffrn_reflns_limit_h_min -22
_diffrn_reflns_limit_k_max 20
_diffrn_reflns_limit_k_min -20
_diffrn_reflns_limit_l_max 19
_diffrn_reflns_limit_l_min -29
_diffrn_reflns_number 56289
_diffrn_reflns_theta_full 27.5376
_diffrn_reflns_theta_max 27.54
_diffrn_reflns_theta_min 1.79
_diffrn_standards_number 0
_exptl_absorpt_coefficient_mu 0.154
_exptl_absorpt_correction_T_max 0.7456
_exptl_absorpt_correction_T_min 0.7197
_exptl_absorpt_correction_type multi-scan
_exptl_absorpt_process_details
;
SADABS-2008/1 (Bruker,2008) was used for absorption correction.
wR2(int) was 0.0603 before and 0.0416 after correction.
The Ratio of minimum to maximum transmission is 0.9653.
The \l/2 correction factor is 0.0015.
;
_exptl_crystal_colour colourless
_exptl_crystal_density_diffrn 1.5582
_exptl_crystal_description block
_exptl_crystal_F_000 3026.8607
_exptl_crystal_size_max 0.3
_exptl_crystal_size_mid 0.3
_exptl_crystal_size_min 0.2
_refine_diff_density_max 0.8255
_refine_diff_density_min -0.4131
_refine_diff_density_rms 0.0683
_refine_ls_d_res_high 0.7686
_refine_ls_d_res_low 11.3761
_refine_ls_goodness_of_fit_ref 1.0647
_refine_ls_hydrogen_treatment mixed
_refine_ls_matrix_type full
_refine_ls_number_constraints 41
_refine_ls_number_parameters 461
_refine_ls_number_reflns 7321
_refine_ls_number_restraints 0
_refine_ls_restrained_S_all 1.0647
_refine_ls_R_factor_all 0.0656
_refine_ls_R_factor_gt 0.0413
_refine_ls_shift/su_max 0.0000
_refine_ls_shift/su_mean 0.0000
_refine_ls_structure_factor_coef Fsqd
_refine_ls_weighting_details 'w=1/[\s^2^(Fo^2^)+(0.0426P)^2^+3.4263P] where P=(Fo^2^+2Fc^2^)/3'
_refine_ls_weighting_scheme calc
_refine_ls_wR_factor_gt 0.0962
_refine_ls_wR_factor_ref 0.1112
_reflns_Friedel_coverage 0.0
_reflns_limit_h_max 22
_reflns_limit_h_min 0
_reflns_limit_k_max 20
_reflns_limit_k_min 0
_reflns_limit_l_max 29
_reflns_limit_l_min 0
_reflns_number_gt 5268
_reflns_number_total 7321
_reflns_threshold_expression I>=2u(I)
_cod_data_source_file c5dt00921a2.cif
_cod_data_source_block tm077_0ma
_cod_database_code 7702027
_olex2_refinement_description
;
1. Fixed Uiso
 At 1.2 times of:
  All B(H) groups, All C(H) groups, All C(H,H) groups, All N(H,H) groups
 At 1.5 times of:
  All C(H,H,H) groups
2.a Ternary CH refined with riding coordinates:
 C22(H22), C24(H24), C30(H30), B1(H1)
2.b Secondary CH2 refined with riding coordinates:
 N1(H1a,H1b), C19(H19a,H19b), C20(H20a,H20b), C21(H21a,H21b), C34(H34a,H34b)
2.c Aromatic/amide H refined with riding coordinates:
 C26(H26), C27(H27), C28(H28), C32(H32), C33(H33)
2.d Idealised Me refined as rotating group:
 C29(H29a,H29b,H29c), C31(H31a,H31b,H31c)
;
_olex2_submission_special_instructions 'No special instructions were received'

loop_
_space_group_symop_id
_space_group_symop_operation_xyz
1 x,y,z
2 x+1/2,-y+1/2,-z
3 -x,y+1/2,-z+1/2
4 -x+1/2,-y,z+1/2
5 -x,-y,-z
6 -x-1/2,y-1/2,z
7 x,-y-1/2,z-1/2
8 x-1/2,y,-z-1/2

loop_
_atom_site_label
_atom_site_type_symbol
_atom_site_fract_x
_atom_site_fract_y
_atom_site_fract_z
_atom_site_U_iso_or_equiv
_atom_site_adp_type
_atom_site_occupancy
_atom_site_refinement_flags_posn
O1 O 0.01176(8) 0.12596(9) 0.17746(7) 0.0456(4) Uani 1.000000 .
N1 N 0.00677(8) 0.27620(9) 0.12959(7) 0.0287(3) Uani 1.000000 .
H1a H 0.00087(8) 0.25805(9) 0.16766(7) 0.0345(4) Uiso 1.000000 R
H1b H 0.05507(8) 0.29939(9) 0.12689(7) 0.0345(4) Uiso 1.000000 R
C19 C 0.08252(11) 0.06952(13) 0.02571(10) 0.0428(5) Uani 1.000000 .
H19a H 0.07990(11) 0.01826(13) 0.00188(10) 0.0514(6) Uiso 1.000000 R
H19b H 0.13752(11) 0.08410(13) 0.03089(10) 0.0514(6) Uiso 1.000000 R
C20 C 0.04173(11) 0.13936(13) -0.00690(10) 0.0406(5) Uani 1.000000 .
H20a H 0.06892(11) 0.15042(13) -0.04435(10) 0.0488(6) Uiso 1.000000 R
H20b H -0.01156(11) 0.12202(13) -0.01639(10) 0.0488(6) Uiso 1.000000 R
C21 C 0.03940(11) 0.21898(12) 0.02987(8) 0.0332(4) Uani 1.000000 .
H21a H 0.09223(11) 0.24121(12) 0.03445(8) 0.0398(5) Uiso 1.000000 R
H21b H 0.00784(11) 0.26126(12) 0.00950(8) 0.0398(5) Uiso 1.000000 R
C22 C 0.00515(10) 0.20102(11) 0.09000(8) 0.0293(4) Uani 1.000000 .
H22 H -0.04961(10) 0.18319(11) 0.08477(8) 0.0351(5) Uiso 1.000000 R
C24 C -0.05128(10) 0.34398(12) 0.11928(8) 0.0303(4) Uani 1.000000 .
H24 H -0.04296(10) 0.36726(12) 0.07904(8) 0.0364(5) Uiso 1.000000 R
C25 C -0.13314(10) 0.31093(11) 0.12308(8) 0.0294(4) Uani 1.000000 .
C26 C -0.18081(11) 0.32065(14) 0.07525(9) 0.0393(5) Uani 1.000000 .
H26 H -0.16110(11) 0.34393(14) 0.03997(9) 0.0471(6) Uiso 1.000000 R
C27 C -0.25740(12) 0.29670(16) 0.07823(10) 0.0490(6) Uani 1.000000 .
H27 H -0.28986(12) 0.30407(16) 0.04502(10) 0.0589(7) Uiso 1.000000 R
C28 C -0.28667(12) 0.26263(15) 0.12842(11) 0.0484(6) Uani 1.000000 .
H28 H -0.33940(12) 0.24701(15) 0.13035(11) 0.0581(7) Uiso 1.000000 R
C29 C 0.05217(18) 0.07722(19) 0.21915(12) 0.0724(9) Uani 1.000000 .
H29a H 0.0578(11) 0.0206(4) 0.2041(4) 0.1086(13) Uiso 1.000000 GR
H29b H 0.1033(5) 0.1013(8) 0.2259(7) 0.1086(13) Uiso 1.000000 GR
H29c H 0.0234(7) 0.0761(11) 0.2562(3) 0.1086(13) Uiso 1.000000 GR
C30 C 0.04871(10) 0.13253(11) 0.12202(9) 0.0334(4) Uani 1.000000 .
H30 H 0.10347(10) 0.14994(11) 0.12790(9) 0.0401(5) Uiso 1.000000 R
C31 C -0.03575(11) 0.41234(12) 0.16453(9) 0.0335(4) Uani 1.000000 .
H31a H -0.0414(8) 0.3897(2) 0.20426(9) 0.0502(6) Uiso 1.000000 GR
H31b H 0.0168(3) 0.4335(6) 0.1593(4) 0.0502(6) Uiso 1.000000 GR
H31c H -0.0727(5) 0.4576(4) 0.1589(4) 0.0502(6) Uiso 1.000000 GR
C32 C -0.23936(13) 0.25110(15) 0.17605(11) 0.0512(6) Uani 1.000000 .
H32 H -0.25904(13) 0.22636(15) 0.21084(11) 0.0615(7) Uiso 1.000000 R
C33 C -0.16287(12) 0.27556(14) 0.17340(10) 0.0441(5) Uani 1.000000 .
H33 H -0.13053(12) 0.26788(14) 0.20665(10) 0.0529(6) Uiso 1.000000 R
C34 C 0.04658(11) 0.05361(12) 0.08538(10) 0.0426(5) Uani 1.000000 .
H34a H -0.00744(11) 0.03518(12) 0.08037(10) 0.0511(6) Uiso 1.000000 R
H34b H 0.07525(11) 0.00910(12) 0.10584(10) 0.0511(6) Uiso 1.000000 R
F1 F 0.15605(9) 0.57430(10) 0.30088(6) 0.0622(4) Uani 1.000000 .
F2 F 0.49840(8) 0.13334(9) 0.13999(7) 0.0659(4) Uani 1.000000 .
F3 F 0.48626(7) 0.27510(9) 0.20417(7) 0.0641(4) Uani 1.000000 .
F4 F 0.36398(6) 0.37283(7) 0.19362(5) 0.0444(3) Uani 1.000000 .
F5 F 0.27988(7) 0.50989(7) 0.12488(5) 0.0431(3) Uani 1.000000 .
F6 F 0.24767(9) 0.61836(7) 0.20964(5) 0.0523(3) Uani 1.000000 .
F7 F 0.09848(8) 0.41699(10) 0.30719(5) 0.0609(4) Uani 1.000000 .
F8 F 0.12941(7) 0.30745(8) 0.22255(5) 0.0423(3) Uani 1.000000 .
F9 F 0.08913(5) 0.40967(7) 0.06312(5) 0.0325(2) Uani 1.000000 .
F10 F 0.07597(6) 0.47440(8) -0.04426(5) 0.0429(3) Uani 1.000000 .
F11 F 0.20058(7) 0.47917(8) -0.11791(5) 0.0462(3) Uani 1.000000 .
F12 F 0.33939(6) 0.42199(8) -0.07860(5) 0.0428(3) Uani 1.000000 .
F13 F 0.35389(6) 0.35887(8) 0.02749(5) 0.0407(3) Uani 1.000000 .
F14 F 0.25300(7) 0.18022(7) 0.06145(5) 0.0438(3) Uani 1.000000 .
F15 F 0.37976(9) 0.08710(8) 0.06869(6) 0.0580(4) Uani 1.000000 .
C1 C 0.17229(12) 0.51888(14) 0.25912(8) 0.0389(5) Uani 1.000000 .
C2 C 0.21789(12) 0.54111(12) 0.21232(8) 0.0364(4) Uani 1.000000 .
C3 C 0.23333(10) 0.48389(12) 0.16892(8) 0.0307(4) Uani 1.000000 .
C4 C 0.20572(9) 0.40341(11) 0.16878(7) 0.0260(4) Uani 1.000000 .
C5 C 0.30074(10) 0.28117(11) 0.12744(7) 0.0250(4) Uani 1.000000 .
C6 C 0.36310(11) 0.30111(11) 0.16252(8) 0.0309(4) Uani 1.000000 .
C7 C 0.42825(11) 0.25256(14) 0.16805(9) 0.0401(5) Uani 1.000000 .
C8 C 0.43449(12) 0.18038(13) 0.13627(9) 0.0412(5) Uani 1.000000 .
C9 C 0.14352(11) 0.43978(15) 0.26187(8) 0.0390(5) Uani 1.000000 .
C10 C 0.16084(10) 0.38442(12) 0.21725(8) 0.0304(4) Uani 1.000000 .
C11 C 0.22179(9) 0.37929(10) 0.05121(7) 0.0234(3) Uani 1.000000 .
C12 C 0.15346(9) 0.41094(11) 0.02892(7) 0.0245(4) Uani 1.000000 .
C13 C 0.14455(10) 0.44457(11) -0.02636(8) 0.0295(4) Uani 1.000000 .
C14 C 0.20748(11) 0.44810(12) -0.06330(8) 0.0306(4) Uani 1.000000 .
C15 C 0.27701(10) 0.41871(12) -0.04344(8) 0.0288(4) Uani 1.000000 .
C16 C 0.28262(9) 0.38592(11) 0.01224(8) 0.0269(4) Uani 1.000000 .
C17 C 0.31009(11) 0.20666(11) 0.09753(8) 0.0301(4) Uani 1.000000 .
C18 C 0.37434(12) 0.15748(12) 0.10060(9) 0.0365(4) Uani 1.000000 .
B1 B 0.22285(11) 0.33596(13) 0.11677(8) 0.0246(4) Uani 1.000000 .
H1 H 0.17886(11) 0.29594(13) 0.11745(8) 0.0296(5) Uiso 1.000000 R

loop_
_atom_site_aniso_label
_atom_site_aniso_U_11
_atom_site_aniso_U_22
_atom_site_aniso_U_33
_atom_site_aniso_U_12
_atom_site_aniso_U_13
_atom_site_aniso_U_23
O1 0.0441(8) 0.0380(8) 0.0546(9) 0.0051(7) 0.0132(7) 0.0097(7)
N1 0.0225(7) 0.0274(8) 0.0363(8) 0.0016(6) 0.0005(6) -0.0048(6)
C19 0.0267(9) 0.0358(11) 0.0660(14) 0.0015(8) -0.0034(9) -0.0231(10)
C20 0.0260(9) 0.0483(13) 0.0476(12) 0.0006(9) -0.0038(8) -0.0205(10)
C21 0.0278(9) 0.0341(10) 0.0378(10) 0.0019(8) -0.0020(8) -0.0070(8)
C22 0.0205(8) 0.0237(9) 0.0436(11) -0.0004(7) -0.0019(7) -0.0091(8)
C24 0.0278(9) 0.0286(9) 0.0346(10) 0.0036(7) 0.0001(7) 0.0011(8)
C25 0.0246(8) 0.0246(9) 0.0390(10) 0.0049(7) 0.0041(7) -0.0058(8)
C26 0.0324(10) 0.0471(12) 0.0382(11) 0.0014(9) 0.0051(8) 0.0020(9)
C27 0.0307(10) 0.0687(16) 0.0477(13) 0.0027(10) -0.0068(9) -0.0014(12)
C28 0.0260(9) 0.0485(13) 0.0708(16) -0.0025(9) 0.0118(10) -0.0018(12)
C29 0.088(2) 0.0675(19) 0.0614(17) 0.0277(16) 0.0150(15) 0.0255(14)
C30 0.0256(9) 0.0270(10) 0.0477(11) -0.0009(7) 0.0038(8) -0.0013(8)
C31 0.0326(9) 0.0284(10) 0.0394(11) 0.0055(8) -0.0038(8) -0.0058(8)
C32 0.0457(12) 0.0518(14) 0.0563(14) 0.0086(11) 0.0209(11) 0.0200(11)
C33 0.0382(11) 0.0525(13) 0.0415(12) 0.0117(10) 0.0001(9) 0.0091(10)
C34 0.0297(10) 0.0261(10) 0.0720(15) -0.0012(8) -0.0023(10) -0.0072(10)
F1 0.0711(9) 0.0742(10) 0.0415(7) 0.0203(8) 0.0028(6) -0.0234(7)
F2 0.0608(9) 0.0654(10) 0.0714(9) 0.0375(8) -0.0184(7) -0.0169(8)
F3 0.0415(7) 0.0703(10) 0.0805(10) 0.0172(7) -0.0324(7) -0.0290(8)
F4 0.0373(6) 0.0368(6) 0.0590(7) 0.0038(5) -0.0162(5) -0.0221(6)
F5 0.0584(7) 0.0363(6) 0.0347(6) -0.0180(6) 0.0114(5) -0.0042(5)
F6 0.0837(10) 0.0306(6) 0.0426(7) -0.0011(6) -0.0072(7) -0.0079(5)
F7 0.0545(8) 0.0932(12) 0.0350(7) -0.0056(8) 0.0191(6) -0.0040(7)
F8 0.0403(6) 0.0526(7) 0.0338(6) -0.0163(6) 0.0037(5) 0.0067(5)
F9 0.0228(5) 0.0359(6) 0.0388(6) 0.0005(4) 0.0064(4) 0.0017(5)
F10 0.0292(6) 0.0544(8) 0.0452(7) 0.0120(5) -0.0060(5) 0.0089(6)
F11 0.0503(7) 0.0588(8) 0.0294(6) 0.0136(6) 0.0008(5) 0.0126(5)
F12 0.0354(6) 0.0576(8) 0.0354(6) 0.0072(5) 0.0132(5) 0.0106(5)
F13 0.0200(5) 0.0600(8) 0.0422(6) 0.0045(5) 0.0017(4) 0.0173(6)
F14 0.0472(7) 0.0383(7) 0.0458(7) -0.0025(5) -0.0146(6) -0.0148(5)
F15 0.0769(9) 0.0372(7) 0.0600(8) 0.0171(7) -0.0114(7) -0.0218(6)
C1 0.0406(11) 0.0486(13) 0.0274(10) 0.0141(10) -0.0052(8) -0.0100(9)
C2 0.0451(11) 0.0310(10) 0.0331(10) 0.0055(9) -0.0084(8) -0.0030(8)
C3 0.0339(10) 0.0327(10) 0.0255(9) -0.0003(8) 0.0002(7) 0.0001(7)
C4 0.0216(8) 0.0312(9) 0.0251(8) 0.0017(7) -0.0026(7) -0.0008(7)
C5 0.0271(8) 0.0245(8) 0.0233(8) -0.0028(7) 0.0005(7) 0.0020(7)
C6 0.0329(9) 0.0263(9) 0.0334(10) 0.0001(8) -0.0033(8) -0.0055(8)
C7 0.0335(10) 0.0448(12) 0.0418(11) 0.0050(9) -0.0129(9) -0.0086(10)
C8 0.0409(11) 0.0406(12) 0.0421(11) 0.0163(9) -0.0056(9) -0.0035(9)
C9 0.0281(9) 0.0642(14) 0.0248(9) 0.0054(9) 0.0042(8) 0.0001(9)
C10 0.0239(8) 0.0386(11) 0.0286(9) -0.0018(8) -0.0024(7) 0.0049(8)
C11 0.0233(8) 0.0214(8) 0.0254(8) -0.0047(6) -0.0015(6) -0.0024(7)
C12 0.0214(8) 0.0235(9) 0.0287(9) -0.0022(7) 0.0034(7) -0.0041(7)
C13 0.0258(8) 0.0285(9) 0.0343(10) 0.0050(7) -0.0048(7) -0.0022(8)
C14 0.0376(10) 0.0302(10) 0.0241(9) 0.0045(8) 0.0003(7) 0.0025(7)
C15 0.0283(9) 0.0312(10) 0.0268(9) 0.0019(7) 0.0063(7) -0.0001(7)
C16 0.0206(8) 0.0290(9) 0.0312(9) 0.0009(7) -0.0016(7) 0.0003(7)
C17 0.0356(10) 0.0275(9) 0.0272(9) -0.0047(8) -0.0048(7) -0.0007(7)
C18 0.0504(12) 0.0255(10) 0.0337(10) 0.0060(9) -0.0023(9) -0.0056(8)
B1 0.0217(9) 0.0256(10) 0.0266(10) -0.0052(7) -0.0004(7) 0.0007(8)

loop_
_atom_type_symbol
_atom_type_scat_dispersion_real
_atom_type_scat_dispersion_imag
_atom_type_scat_Cromer_Mann_a1
_atom_type_scat_Cromer_Mann_a2
_atom_type_scat_Cromer_Mann_a3
_atom_type_scat_Cromer_Mann_a4
_atom_type_scat_Cromer_Mann_b1
_atom_type_scat_Cromer_Mann_b2
_atom_type_scat_Cromer_Mann_b3
_atom_type_scat_Cromer_Mann_b4
_atom_type_scat_Cromer_Mann_c
_atom_type_scat_source
_atom_type_scat_dispersion_source
C 0.00347 0.00161 2.31000 1.02000 1.58860 0.86500 20.84390 10.20750 0.56870 51.65120 0.215599998832 'International Tables Volume C Table 6.1.1.4 (pp. 500-502)' 'Henke, Gullikson and Davis, At. Data and Nucl. Data Tables, 1993, 54, 2'
B 0.00141 0.00067 2.05450 1.33260 1.09790 0.70680 23.21850 1.02100 60.34980 0.14030 -0.193200007081 'International Tables Volume C Table 6.1.1.4 (pp. 500-502)' 'Henke, Gullikson and Davis, At. Data and Nucl. Data Tables, 1993, 54, 2'
F 0.01794 0.01033 3.53920 2.64120 1.51700 1.02430 10.28250 4.29440 0.26150 26.14760 0.277599990368 'International Tables Volume C Table 6.1.1.4 (pp. 500-502)' 'Henke, Gullikson and Davis, At. Data and Nucl. Data Tables, 1993, 54, 2'
H 0.00000 0.00000 0.49300 0.32291 0.14019 0.04081 10.51090 26.12570 3.14236 57.79970 0.0030380000826 'International Tables Volume C Table 6.1.1.4 (pp. 500-502)' 'Henke, Gullikson and Davis, At. Data and Nucl. Data Tables, 1993, 54, 2'
O 0.01158 0.00611 3.04850 2.28680 1.54630 0.86700 13.27710 5.70110 0.32390 32.90890 0.250800013542 'International Tables Volume C Table 6.1.1.4 (pp. 500-502)' 'Henke, Gullikson and Davis, At. Data and Nucl. Data Tables, 1993, 54, 2'
N 0.00653 0.00323 12.21260 3.13220 2.01250 1.16630 0.00570 9.89330 28.99750 0.58260 -11.5290002823 'International Tables Volume C Table 6.1.1.4 (pp. 500-502)' 'Henke, Gullikson and Davis, At. Data and Nucl. Data Tables, 1993, 54, 2'

loop_
_geom_angle_atom_site_label_1
_geom_angle_atom_site_label_2
_geom_angle_atom_site_label_3
_geom_angle
C30 O1 C29 114.37(17)
H1b N1 H1a 107.1
C22 N1 H1a 107.68(9)
C22 N1 H1b 107.68(9)
C24 N1 H1a 107.68(9)
C24 N1 H1b 107.68(9)
C24 N1 C22 118.54(14)
H19b C19 H19a 107.9
C20 C19 H19a 109.27(10)
C20 C19 H19b 109.27(11)
C34 C19 H19a 109.27(11)
C34 C19 H19b 109.27(11)
C34 C19 C20 111.73(17)
H20a C20 C19 109.33(11)
H20b C20 C19 109.33(11)
H20b C20 H20a 108.0
C21 C20 C19 111.48(16)
C21 C20 H20a 109.33(11)
C21 C20 H20b 109.33(10)
H21a C21 C20 109.67(10)
H21b C21 C20 109.67(11)
H21b C21 H21a 108.2
C22 C21 C20 109.98(16)
C22 C21 H21a 109.67(9)
C22 C21 H21b 109.67(10)
C21 C22 N1 112.11(15)
H22 C22 N1 108.63(8)
H22 C22 C21 108.63(10)
C30 C22 N1 106.73(14)
C30 C22 C21 112.01(15)
C30 C22 H22 108.63(9)
H24 C24 N1 108.60(9)
C25 C24 N1 111.20(15)
C25 C24 H24 108.60(10)
C31 C24 N1 107.48(14)
C31 C24 H24 108.60(10)
C31 C24 C25 112.26(15)
C26 C25 C24 118.49(17)
C33 C25 C24 122.82(17)
C33 C25 C26 118.60(18)
H26 C26 C25 119.80(11)
C27 C26 C25 120.41(19)
C27 C26 H26 119.80(13)
H27 C27 C26 119.67(13)
C28 C27 C26 120.7(2)
C28 C27 H27 119.67(13)
H28 C28 C27 120.25(13)
C32 C28 C27 119.50(19)
C32 C28 H28 120.25(12)
H29a C29 O1 109.5
H29b C29 O1 109.5
H29b C29 H29a 109.5
H29c C29 O1 109.5
H29c C29 H29a 109.5
H29c C29 H29b 109.5
C22 C30 O1 104.77(14)
H30 C30 O1 109.36(10)
H30 C30 C22 109.36(9)
C34 C30 O1 114.41(16)
C34 C30 C22 109.43(16)
C34 C30 H30 109.36(10)
H31a C31 C24 109.5
H31b C31 C24 109.5
H31b C31 H31a 109.5
H31c C31 C24 109.5
H31c C31 H31a 109.5
H31c C31 H31b 109.5
H32 C32 C28 120.00(12)
C33 C32 C28 120.0(2)
C33 C32 H32 120.00(13)
C32 C33 C25 120.8(2)
H33 C33 C25 119.60(12)
H33 C33 C32 119.60(13)
C30 C34 C19 109.80(17)
H34a C34 C19 109.71(11)
H34a C34 C30 109.71(10)
H34b C34 C19 109.71(11)
H34b C34 C30 109.71(11)
H34b C34 H34a 108.2
C2 C1 F1 119.9(2)
C9 C1 F1 120.93(19)
C9 C1 C2 119.19(18)
C1 C2 F6 119.74(18)
C3 C2 F6 120.77(18)
C3 C2 C1 119.49(19)
C2 C3 F5 116.02(17)
C4 C3 F5 119.71(16)
C4 C3 C2 124.25(17)
C10 C4 C3 113.62(16)
B1 C4 C3 124.28(15)
B1 C4 C10 122.10(16)
C17 C5 C6 113.10(16)
B1 C5 C6 127.41(16)
B1 C5 C17 119.45(15)
C5 C6 F4 120.56(16)
C7 C6 F4 115.28(16)
C7 C6 C5 124.15(17)
C6 C7 F3 120.88(18)
C8 C7 F3 119.33(18)
C8 C7 C6 119.79(18)
C7 C8 F2 120.61(19)
C18 C8 F2 120.78(18)
C18 C8 C7 118.62(18)
C1 C9 F7 120.05(19)
C10 C9 F7 120.8(2)
C10 C9 C1 119.18(18)
C4 C10 F8 119.85(17)
C9 C10 F8 115.87(16)
C9 C10 C4 124.27(19)
C16 C11 C12 112.92(15)
B1 C11 C12 119.80(14)
B1 C11 C16 127.22(15)
C11 C12 F9 119.12(15)
C13 C12 F9 115.82(15)
C13 C12 C11 125.06(16)
C12 C13 F10 121.04(16)
C14 C13 F10 120.04(16)
C14 C13 C12 118.92(16)
C13 C14 F11 120.53(16)
C15 C14 F11 120.73(16)
C15 C14 C13 118.74(16)
C14 C15 F12 119.81(16)
C16 C15 F12 120.32(16)
C16 C15 C14 119.86(16)
C11 C16 F13 120.46(15)
C15 C16 F13 115.06(15)
C15 C16 C11 124.47(16)
C5 C17 F14 118.89(16)
C18 C17 F14 116.31(16)
C18 C17 C5 124.79(17)
C8 C18 F15 119.40(18)
C17 C18 F15 121.07(18)
C17 C18 C8 119.53(17)
C5 B1 C4 113.78(14)
C11 B1 C4 111.76(14)
C11 B1 C5 111.94(14)
H1 B1 C4 106.25(9)
H1 B1 C5 106.25(9)
H1 B1 C11 106.25(9)

loop_
_geom_bond_atom_site_label_1
_geom_bond_atom_site_label_2
_geom_bond_distance
O1 C29 1.418(3)
O1 C30 1.419(2)
N1 H1a 0.9200
N1 H1b 0.9200
N1 C22 1.511(2)
N1 C24 1.505(2)
C19 H19a 0.9900
C19 H19b 0.9900
C19 C20 1.524(3)
C19 C34 1.516(3)
C20 H20a 0.9900
C20 H20b 0.9900
C20 C21 1.534(3)
C21 H21a 0.9900
C21 H21b 0.9900
C21 C22 1.519(3)
C22 H22 1.0000
C22 C30 1.524(3)
C24 H24 1.0000
C24 C25 1.520(2)
C24 C31 1.533(3)
C25 C26 1.376(3)
C25 C33 1.380(3)
C26 H26 0.9500
C26 C27 1.386(3)
C27 H27 0.9500
C27 C28 1.365(3)
C28 H28 0.9500
C28 C32 1.372(3)
C29 H29a 0.9800
C29 H29b 0.9800
C29 H29c 0.9800
C30 H30 1.0000
C30 C34 1.523(3)
C31 H31a 0.9800
C31 H31b 0.9800
C31 H31c 0.9800
C32 H32 0.9500
C32 C33 1.386(3)
C33 H33 0.9500
C34 H34a 0.9900
C34 H34b 0.9900
F1 C1 1.335(2)
F2 C8 1.347(2)
F3 C7 1.349(2)
F4 C6 1.357(2)
F5 C3 1.354(2)
F6 C2 1.351(2)
F7 C9 1.345(2)
F8 C10 1.362(2)
F9 C12 1.3609(18)
F10 C13 1.347(2)
F11 C14 1.345(2)
F12 C15 1.347(2)
F13 C16 1.3567(19)
F14 C17 1.355(2)
F15 C18 1.351(2)
C1 C2 1.374(3)
C1 C9 1.372(3)
C2 C3 1.378(3)
C3 C4 1.384(3)
C4 C10 1.384(2)
C4 B1 1.635(3)
C5 C6 1.383(2)
C5 C17 1.391(2)
C5 B1 1.633(3)
C6 C7 1.381(3)
C7 C8 1.375(3)
C8 C18 1.373(3)
C9 C10 1.385(3)
C11 C12 1.387(2)
C11 C16 1.383(2)
C11 B1 1.647(3)
C12 C13 1.379(3)
C13 C14 1.379(3)
C14 C15 1.373(3)
C15 C16 1.376(3)
C17 C18 1.370(3)
B1 H1 1.0000
